data_7037378
loop_
_publ_author_name
'Delaunay, W.'
'Sz\>ucs, R'
'Pascal, S.'
'Mocanu, A.'
'Bouit, P.-A.'
'Nyul\'aszi, L'
'Hissler, M.'

_publ_section_title
;
 Synthesis and electronic properties of polycyclic aromatic hydrocarbons
 doped with phosphorus and sulfur.
;
_journal_issue 5
_journal_name_full 'Dalton transactions (Cambridge, England : 2003)'
_journal_page_first 1896
_journal_page_last 1903
_journal_paper_doi 10.1039/c5dt04154f
_journal_volume 45
_journal_year 2016
_chemical_compound_source 'synthesis as described'
_chemical_formula_moiety '2(C30 H19 P S3)'
_chemical_formula_sum 'C60 H38 P2 S6'
_chemical_formula_weight 1013.20
_chemical_name_systematic
;
 ?
;
_space_group_crystal_system monoclinic
_space_group_IT_number 14
_space_group_name_Hall '-P 2ybc'
_space_group_name_H-M_alt 'P 1 21/c 1'
_symmetry_space_group_name_Hall '-P 2ybc'
_symmetry_space_group_name_H-M 'P 1 21/c 1'
_atom_sites_solution_hydrogens geom
_audit_update_record
;
2015-10-08 deposited with the CCDC.
2015-11-18 downloaded from the CCDC.
;
_cell_angle_alpha 90
_cell_angle_beta 92.111(4)
_cell_angle_gamma 90
_cell_formula_units_Z 4
_cell_length_a 11.2994(10)
_cell_length_b 9.1921(6)
_cell_length_c 46.949(5)
_cell_measurement_reflns_used 9103
_cell_measurement_temperature 150(2)
_cell_measurement_theta_max 27.45
_cell_measurement_theta_min 2.46
_cell_measurement_wavelength 0.71073
_cell_volume 4873.1(7)
_computing_cell_refinement 'Bruker APEX2 (Bruker, 2014)'
_computing_data_collection 'Bruker APEX2 (Bruker, 2014)'
_computing_data_reduction 'Bruker APEX2 (Bruker, 2014)'
_computing_molecular_graphics 'Ortep-3 for Windows (Farrugia, 1997)'
_computing_publication_material 'CRYSCALc (T. Roisnel, local program, 2015)'
_computing_structure_refinement 'SHELXL-2014/7 (Sheldrick, 2014)'
_computing_structure_solution 'SIR97 (Altomare et al., 1999)'
_diffrn_ambient_temperature 150(2)
_diffrn_detector 'CCD plate'
_diffrn_measured_fraction_theta_full 0.996
_diffrn_measured_fraction_theta_max 0.992
_diffrn_measurement_device_type 'APEXII, Bruker-AXS'
_diffrn_measurement_method 'CCD rotation images, thin slices'
_diffrn_radiation_monochromator graphite
_diffrn_radiation_probe x-ray
_diffrn_radiation_source 'fine-focus sealed tube'
_diffrn_radiation_type MoK\a
_diffrn_radiation_wavelength 0.71073
_diffrn_reflns_av_R_equivalents 0.0302
_diffrn_reflns_av_unetI/netI 0.0419
_diffrn_reflns_limit_h_max 11
_diffrn_reflns_limit_h_min -14
_diffrn_reflns_limit_k_max 11
_diffrn_reflns_limit_k_min -9
_diffrn_reflns_limit_l_max 60
_diffrn_reflns_limit_l_min -60
_diffrn_reflns_number 31504
_diffrn_reflns_theta_full 25.242
_diffrn_reflns_theta_max 27.481
_diffrn_reflns_theta_min 2.967
_exptl_absorpt_coefficient_mu 0.388
_exptl_absorpt_correction_T_max 0.955
_exptl_absorpt_correction_T_min 0.868
_exptl_absorpt_correction_type multi-scan
_exptl_absorpt_process_details
;
  [Sheldrick, G.M. (2014). SADABS Bruker AXS Inc., Madison, Wisconsin, USA]
;
_exptl_crystal_colour orange
_exptl_crystal_density_diffrn 1.381
_exptl_crystal_description prism
_exptl_crystal_F_000 2096
_exptl_crystal_size_max 0.320
_exptl_crystal_size_mid 0.160
_exptl_crystal_size_min 0.120
_refine_diff_density_max 0.698
_refine_diff_density_min -0.577
_refine_diff_density_rms 0.064
_refine_ls_extinction_method none
_refine_ls_goodness_of_fit_ref 1.093
_refine_ls_hydrogen_treatment constr
_refine_ls_matrix_type full
_refine_ls_number_parameters 615
_refine_ls_number_reflns 11077
_refine_ls_number_restraints 0
_refine_ls_restrained_S_all 1.093
_refine_ls_R_factor_all 0.0712
_refine_ls_R_factor_gt 0.0544
_refine_ls_shift/su_max 0.001
_refine_ls_shift/su_mean 0.000
_refine_ls_structure_factor_coef Fsqd
_refine_ls_weighting_details 'w=1/[\s^2^(Fo^2^)+(0.0409P)^2^+5.9093P] where P=(Fo^2^+2Fc^2^)/3'
_refine_ls_weighting_scheme calc
_refine_ls_wR_factor_gt 0.1185
_refine_ls_wR_factor_ref 0.1251
_reflns_number_gt 9026
_reflns_number_total 11077
_reflns_threshold_expression >2sigma(I)
_cod_data_source_file c5dt04154f2.cif
_cod_data_source_block WD161
_cod_depositor_comments
;
The following automatic conversions were performed:

'_space_group_crystal_system' value 'Monoclinic' changed to
'monoclinic' according to
/usr/data/users/saulius/crontab/automatic-downloads/rss-feeds/RSC/lib/dictionaries/cif_core.dic
dictionary named 'cif_core.dic' version 2.4.2 from 2011-04-26.

Automatic conversion script
Id: cif_fix_values 4268 2015-11-12 08:31:59Z antanas 

 Adding full bibliography for 7037378--7037380.cif.
;
_cod_database_code 7037378

loop_
_space_group_symop_operation_xyz
'x, y, z'
'-x, y+1/2, -z+1/2'
'-x, -y, -z'
'x, -y-1/2, z-1/2'

loop_
_atom_site_label
_atom_site_type_symbol
_atom_site_fract_x
_atom_site_fract_y
_atom_site_fract_z
_atom_site_U_iso_or_equiv
_atom_site_adp_type
_atom_site_occupancy
_atom_site_symmetry_multiplicity
_atom_site_calc_flag
_atom_site_refinement_flags
_atom_site_disorder_assembly
_atom_site_disorder_group
P1 P 0.77831(5) 0.53260(7) 0.31991(2) 0.02060(13) Uani 1 1 d . . .
S1 S 0.87094(5) 0.36196(7) 0.33111(2) 0.02868(15) Uani 1 1 d . . .
C1 C 0.8472(2) 0.7043(3) 0.32988(5) 0.0217(5) Uani 1 1 d . . .
C2 C 0.7936(2) 0.8352(3) 0.32179(5) 0.0281(5) Uani 1 1 d . . .
H2 H 0.7220 0.8347 0.3105 0.034 Uiso 1 1 calc R U .
C3 C 0.8448(2) 0.9654(3) 0.33016(6) 0.0318(6) Uani 1 1 d . . .
H3 H 0.8084 1.0547 0.3246 0.038 Uiso 1 1 calc R U .
C4 C 0.9492(2) 0.9665(3) 0.34667(5) 0.0302(6) Uani 1 1 d . . .
H4 H 0.9838 1.0564 0.3525 0.036 Uiso 1 1 calc R U .
C5 C 1.0028(2) 0.8374(3) 0.35464(5) 0.0290(6) Uani 1 1 d . . .
H5 H 1.0743 0.8384 0.3659 0.035 Uiso 1 1 calc R U .
C6 C 0.9522(2) 0.7054(3) 0.34614(5) 0.0244(5) Uani 1 1 d . . .
H6 H 0.9894 0.6164 0.3515 0.029 Uiso 1 1 calc R U .
C11 C 0.4144(2) 0.5837(3) 0.25601(5) 0.0244(5) Uani 1 1 d . . .
C12 C 0.3471(2) 0.6190(3) 0.23128(6) 0.0327(6) Uani 1 1 d . . .
H12 H 0.2634 0.6095 0.2313 0.039 Uiso 1 1 calc R U .
C13 C 0.3998(2) 0.6673(3) 0.20700(6) 0.0331(6) Uani 1 1 d . . .
H13 H 0.3524 0.6898 0.1905 0.040 Uiso 1 1 calc R U .
C14 C 0.5210(2) 0.6832(3) 0.20660(5) 0.0306(6) Uani 1 1 d . . .
H14 H 0.5571 0.7174 0.1899 0.037 Uiso 1 1 calc R U .
C15 C 0.5893(2) 0.6490(3) 0.23061(5) 0.0286(5) Uani 1 1 d . . .
H15 H 0.6728 0.6612 0.2303 0.034 Uiso 1 1 calc R U .
C16 C 0.5385(2) 0.5964(3) 0.25545(5) 0.0223(5) Uani 1 1 d . . .
C17 C 0.61096(19) 0.5631(3) 0.28127(5) 0.0208(5) Uani 1 1 d . . .
C18 C 0.7309(2) 0.5497(3) 0.28313(5) 0.0217(5) Uani 1 1 d . . .
C19A C 0.8174(2) 0.5436(3) 0.26028(5) 0.0243(5) Uani 0.823(3) 1 d . . P
C20A C 0.8190(2) 0.4309(3) 0.23964(5) 0.0342(6) Uani 0.823(3) 1 d . . P
H20A H 0.7654 0.3512 0.2389 0.041 Uiso 0.823(3) 1 calc R U P
C21A C 0.9142(2) 0.4531(3) 0.21949(4) 0.0634(9) Uani 0.823(3) 1 d . . P
H21A H 0.9307 0.3898 0.2042 0.076 Uiso 0.823(3) 1 calc R U P
S2A S 0.98582(7) 0.59915(12) 0.22711(2) 0.0444(3) Uani 0.823(3) 1 d . . P
C23A C 0.9049(2) 0.6432(4) 0.25633(6) 0.0408(7) Uani 0.823(3) 1 d . . P
H23A H 0.9193 0.7258 0.2681 0.049 Uiso 0.823(3) 1 calc R U P
C19B C 0.8174(2) 0.5436(3) 0.26028(5) 0.0243(5) Uani 0.177(3) 1 d . . P
C20B C 0.8190(2) 0.4309(3) 0.23964(5) 0.0342(6) Uani 0.177(3) 1 d . . P
H20B H 0.7654 0.3512 0.2389 0.041 Uiso 0.177(3) 1 calc R U P
S2B S 0.9142(2) 0.4531(3) 0.21949(4) 0.0634(9) Uani 0.177(3) 1 d . . P
C22B C 0.98582(7) 0.59915(12) 0.22711(2) 0.0444(3) Uani 0.177(3) 1 d . . P
H22B H 1.0506 0.6456 0.2185 0.053 Uiso 0.177(3) 1 calc R U P
C23B C 0.9049(2) 0.6432(4) 0.25633(6) 0.0408(7) Uani 0.177(3) 1 d . . P
H23B H 0.9193 0.7258 0.2681 0.049 Uiso 0.177(3) 1 calc R U P
C31 C 0.3567(2) 0.5400(3) 0.28262(5) 0.0252(5) Uani 1 1 d . . .
C32 C 0.2352(2) 0.5087(3) 0.28230(6) 0.0375(7) Uani 1 1 d . . .
H32 H 0.1913 0.5106 0.2647 0.045 Uiso 1 1 calc R U .
C33 C 0.1778(2) 0.4753(4) 0.30681(6) 0.0437(7) Uani 1 1 d . . .
H33 H 0.0954 0.4545 0.3060 0.052 Uiso 1 1 calc R U .
C34 C 0.2403(2) 0.4721(3) 0.33271(6) 0.0383(7) Uani 1 1 d . . .
H34 H 0.2006 0.4516 0.3497 0.046 Uiso 1 1 calc R U .
C35 C 0.3616(2) 0.4989(3) 0.33369(6) 0.0321(6) Uani 1 1 d . . .
H35 H 0.4044 0.4950 0.3515 0.039 Uiso 1 1 calc R U .
C36 C 0.4218(2) 0.5316(3) 0.30883(5) 0.0230(5) Uani 1 1 d . . .
C37 C 0.5519(2) 0.5466(2) 0.30925(5) 0.0203(5) Uani 1 1 d . . .
C38 C 0.6286(2) 0.5363(3) 0.33227(5) 0.0217(5) Uani 1 1 d . . .
C39A C 0.6137(2) 0.5158(3) 0.36305(5) 0.0237(5) Uani 0.823(3) 1 d . . P
C40A C 0.6024(3) 0.3790(3) 0.37613(6) 0.0439(8) Uani 0.823(3) 1 d . . P
H40A H 0.5951 0.2908 0.3656 0.053 Uiso 0.823(3) 1 calc R U P
C41A C 0.6028(2) 0.3843(3) 0.40739(5) 0.0592(8) Uani 0.823(3) 1 d . . P
H41A H 0.5977 0.3036 0.4199 0.071 Uiso 0.823(3) 1 calc R U P
S3A S 0.61405(8) 0.56155(10) 0.41690(2) 0.0404(3) Uani 0.823(3) 1 d . . P
C43A C 0.6213(3) 0.6238(3) 0.38300(5) 0.0332(6) Uani 0.823(3) 1 d . . P
H43A H 0.6297 0.7238 0.3784 0.040 Uiso 0.823(3) 1 calc R U P
C39B C 0.6137(2) 0.5158(3) 0.36305(5) 0.0237(5) Uani 0.177(3) 1 d . . P
C40B C 0.6024(3) 0.3790(3) 0.37613(6) 0.0439(8) Uani 0.177(3) 1 d . . P
H40B H 0.5951 0.2908 0.3656 0.053 Uiso 0.177(3) 1 calc R U P
S3B S 0.6028(2) 0.3843(3) 0.40739(5) 0.0592(8) Uani 0.177(3) 1 d . . P
C42B C 0.61405(8) 0.56155(10) 0.41690(2) 0.0404(3) Uani 0.177(3) 1 d . . P
H42B H 0.6157 0.6092 0.4349 0.049 Uiso 0.177(3) 1 calc R U P
C43B C 0.6213(3) 0.6238(3) 0.38300(5) 0.0332(6) Uani 0.177(3) 1 d . . P
H43B H 0.6297 0.7238 0.3784 0.040 Uiso 0.177(3) 1 calc R U P
P11 P 0.20115(5) 0.85213(7) 0.43841(2) 0.02280(14) Uani 1 1 d . . .
S11 S 0.07528(5) 0.99659(8) 0.44000(2) 0.03195(16) Uani 1 1 d . . .
C51 C 0.1535(2) 0.6756(3) 0.42540(5) 0.0245(5) Uani 1 1 d . . .
C52 C 0.0342(2) 0.6468(3) 0.41947(5) 0.0306(6) Uani 1 1 d . . .
H52 H -0.0233 0.7206 0.4220 0.037 Uiso 1 1 calc R U .
C53 C -0.0005(3) 0.5099(3) 0.40979(6) 0.0370(7) Uani 1 1 d . . .
H53 H -0.0819 0.4904 0.4056 0.044 Uiso 1 1 calc R U .
C54 C 0.0824(3) 0.4024(3) 0.40626(5) 0.0391(7) Uani 1 1 d . . .
H54 H 0.0581 0.3086 0.3999 0.047 Uiso 1 1 calc R U .
C55 C 0.2018(3) 0.4307(3) 0.41205(6) 0.0395(7) Uani 1 1 d . . .
H55 H 0.2590 0.3566 0.4094 0.047 Uiso 1 1 calc R U .
C56 C 0.2372(2) 0.5668(3) 0.42162(5) 0.0325(6) Uani 1 1 d . . .
H56 H 0.3187 0.5860 0.4256 0.039 Uiso 1 1 calc R U .
C61 C 0.6225(2) 0.8401(3) 0.47620(5) 0.0229(5) Uani 1 1 d . . .
C62 C 0.7179(2) 0.8105(3) 0.49535(5) 0.0289(5) Uani 1 1 d . . .
H62 H 0.7965 0.8185 0.4890 0.035 Uiso 1 1 calc R U .
C63 C 0.7004(2) 0.7703(3) 0.52317(6) 0.0327(6) Uani 1 1 d . . .
H63 H 0.7665 0.7489 0.5356 0.039 Uiso 1 1 calc R U .
C64 C 0.5868(2) 0.7610(3) 0.53303(5) 0.0320(6) Uani 1 1 d . . .
H64 H 0.5745 0.7364 0.5524 0.038 Uiso 1 1 calc R U .
C65 C 0.4912(2) 0.7877(3) 0.51455(5) 0.0291(5) Uani 1 1 d . . .
H65 H 0.4134 0.7822 0.5215 0.035 Uiso 1 1 calc R U .
C66 C 0.5063(2) 0.8227(3) 0.48586(5) 0.0225(5) Uani 1 1 d . . .
C67 C 0.4044(2) 0.8431(3) 0.46577(5) 0.0212(5) Uani 1 1 d . . .
C68 C 0.2886(2) 0.8137(3) 0.47048(5) 0.0229(5) Uani 1 1 d . . .
C69A C 0.2276(2) 0.7431(3) 0.49402(5) 0.0260(5) Uani 0.656(3) 1 d . . P
C70A C 0.2452(2) 0.5985(3) 0.50252(6) 0.0364(6) Uani 0.656(3) 1 d . . P
H70A H 0.3061 0.5397 0.4952 0.044 Uiso 0.656(3) 1 calc R U P
C71A C 0.15784(15) 0.5399(2) 0.52497(3) 0.0527(5) Uani 0.656(3) 1 d . . P
H71A H 0.1514 0.4454 0.5329 0.063 Uiso 0.656(3) 1 calc R U P
S12A S 0.07425(10) 0.69884(13) 0.53143(2) 0.0466(3) Uani 0.656(3) 1 d . . P
C73A C 0.1348(2) 0.8068(3) 0.50823(6) 0.0388(7) Uani 0.656(3) 1 d . . P
H73A H 0.1088 0.9038 0.5048 0.047 Uiso 0.656(3) 1 calc R U P
C69B C 0.2276(2) 0.7431(3) 0.49402(5) 0.0260(5) Uani 0.344(3) 1 d . . P
C70B C 0.2452(2) 0.5985(3) 0.50252(6) 0.0364(6) Uani 0.344(3) 1 d . . P
H70B H 0.3061 0.5397 0.4952 0.044 Uiso 0.344(3) 1 calc R U P
S12B S 0.15784(15) 0.5399(2) 0.52497(3) 0.0527(5) Uani 0.344(3) 1 d . . P
C72B C 0.07425(10) 0.69884(13) 0.53143(2) 0.0466(3) Uani 0.344(3) 1 d . . P
H72B H 0.0131 0.7162 0.5444 0.056 Uiso 0.344(3) 1 calc R U P
C73B C 0.1348(2) 0.8068(3) 0.50823(6) 0.0388(7) Uani 0.344(3) 1 d . . P
H73B H 0.1088 0.9038 0.5048 0.047 Uiso 0.344(3) 1 calc R U P
C81 C 0.6434(2) 0.8957(3) 0.44725(5) 0.0238(5) Uani 1 1 d . . .
C82 C 0.7586(2) 0.9205(3) 0.43812(6) 0.0337(6) Uani 1 1 d . . .
H82 H 0.8240 0.8949 0.4504 0.040 Uiso 1 1 calc R U .
C83 C 0.7796(2) 0.9806(3) 0.41197(6) 0.0364(6) Uani 1 1 d . . .
H83 H 0.8585 0.9923 0.4061 0.044 Uiso 1 1 calc R U .
C84 C 0.6858(2) 1.0237(3) 0.39433(6) 0.0333(6) Uani 1 1 d . . .
H84 H 0.7001 1.0688 0.3766 0.040 Uiso 1 1 calc R U .
C85 C 0.5713(2) 1.0014(3) 0.40251(5) 0.0280(5) Uani 1 1 d . . .
H85 H 0.5072 1.0329 0.3904 0.034 Uiso 1 1 calc R U .
C86 C 0.5477(2) 0.9329(3) 0.42844(5) 0.0221(5) Uani 1 1 d . . .
C87 C 0.42614(19) 0.8968(3) 0.43617(5) 0.0208(5) Uani 1 1 d . . .
C88 C 0.3280(2) 0.9025(3) 0.41859(5) 0.0228(5) Uani 1 1 d . . .
C89A C 0.3136(2) 0.9319(3) 0.38765(5) 0.0245(5) Uani 0.656(3) 1 d . . P
C90A C 0.2634(2) 1.0573(3) 0.37539(6) 0.0346(6) Uani 0.656(3) 1 d . . P
H90A H 0.2341 1.1345 0.3866 0.041 Uiso 0.656(3) 1 calc R U P
C91A C 0.25887(15) 1.0617(2) 0.34269(3) 0.0501(5) Uani 0.656(3) 1 d . . P
H91A H 0.2303 1.1369 0.3304 0.060 Uiso 0.656(3) 1 calc R U P
S13A S 0.32112(10) 0.88893(12) 0.33361(2) 0.0444(3) Uani 0.656(3) 1 d . . P
C93A C 0.3471(3) 0.8347(3) 0.36713(5) 0.0366(6) Uani 0.656(3) 1 d . . P
H93A H 0.3824 0.7435 0.3717 0.044 Uiso 0.656(3) 1 calc R U P
C89B C 0.3136(2) 0.9319(3) 0.38765(5) 0.0245(5) Uani 0.344(3) 1 d . . P
C90B C 0.2634(2) 1.0573(3) 0.37539(6) 0.0346(6) Uani 0.344(3) 1 d . . P
H90B H 0.2341 1.1345 0.3866 0.041 Uiso 0.344(3) 1 calc R U P
S13B S 0.25887(15) 1.0617(2) 0.34269(3) 0.0501(5) Uani 0.344(3) 1 d . . P
C92B C 0.32112(10) 0.88893(12) 0.33361(2) 0.0444(3) Uani 0.344(3) 1 d . . P
H92B H 0.3346 0.8439 0.3158 0.053 Uiso 0.344(3) 1 calc R U P
C93B C 0.3471(3) 0.8347(3) 0.36713(5) 0.0366(6) Uani 0.344(3) 1 d . . P
H93B H 0.3824 0.7435 0.3717 0.044 Uiso 0.344(3) 1 calc R U P

loop_
_atom_site_aniso_label
_atom_site_aniso_U_11
_atom_site_aniso_U_22
_atom_site_aniso_U_33
_atom_site_aniso_U_23
_atom_site_aniso_U_13
_atom_site_aniso_U_12
P1 0.0159(3) 0.0230(3) 0.0228(3) 0.0000(2) 0.0000(2) -0.0008(2)
S1 0.0235(3) 0.0231(3) 0.0390(3) 0.0015(3) -0.0038(2) 0.0004(2)
C1 0.0186(11) 0.0253(12) 0.0214(11) -0.0014(9) 0.0021(9) -0.0039(10)
C2 0.0219(12) 0.0269(13) 0.0354(13) 0.0007(11) -0.0019(10) -0.0003(10)
C3 0.0306(14) 0.0252(14) 0.0399(14) 0.0011(11) 0.0039(11) 0.0011(11)
C4 0.0338(14) 0.0277(14) 0.0296(12) -0.0033(10) 0.0052(10) -0.0097(11)
C5 0.0259(13) 0.0342(15) 0.0266(12) 0.0011(10) -0.0037(10) -0.0082(11)
C6 0.0221(12) 0.0263(13) 0.0247(11) 0.0028(10) -0.0006(9) -0.0011(10)
C11 0.0197(11) 0.0234(12) 0.0300(12) -0.0034(10) 0.0009(9) 0.0004(10)
C12 0.0195(12) 0.0394(16) 0.0387(14) -0.0008(12) -0.0046(10) 0.0034(11)
C13 0.0287(14) 0.0374(16) 0.0325(13) 0.0045(11) -0.0073(10) 0.0035(12)
C14 0.0302(14) 0.0294(14) 0.0321(13) 0.0069(11) -0.0004(10) 0.0034(11)
C15 0.0190(12) 0.0314(14) 0.0352(13) 0.0053(11) -0.0014(10) 0.0004(10)
C16 0.0186(11) 0.0206(12) 0.0276(11) -0.0017(9) -0.0012(9) 0.0014(9)
C17 0.0166(11) 0.0216(12) 0.0243(11) -0.0010(9) 0.0007(9) 0.0011(9)
C18 0.0181(11) 0.0246(12) 0.0225(11) -0.0011(9) 0.0008(9) -0.0022(9)
C19A 0.0150(11) 0.0348(14) 0.0230(11) 0.0029(10) -0.0003(9) 0.0024(10)
C20A 0.0369(15) 0.0350(15) 0.0311(13) 0.0023(11) 0.0067(11) 0.0044(12)
C21A 0.0829(19) 0.0744(18) 0.0330(11) -0.0004(11) 0.0028(11) 0.0352(15)
S2A 0.0222(4) 0.0767(7) 0.0349(4) 0.0067(4) 0.0072(3) -0.0044(4)
C23A 0.0244(13) 0.064(2) 0.0338(14) -0.0053(14) 0.0048(11) -0.0111(14)
C19B 0.0150(11) 0.0348(14) 0.0230(11) 0.0029(10) -0.0003(9) 0.0024(10)
C20B 0.0369(15) 0.0350(15) 0.0311(13) 0.0023(11) 0.0067(11) 0.0044(12)
S2B 0.0829(19) 0.0744(18) 0.0330(11) -0.0004(11) 0.0028(11) 0.0352(15)
C22B 0.0222(4) 0.0767(7) 0.0349(4) 0.0067(4) 0.0072(3) -0.0044(4)
C23B 0.0244(13) 0.064(2) 0.0338(14) -0.0053(14) 0.0048(11) -0.0111(14)
C31 0.0172(11) 0.0269(13) 0.0317(12) -0.0049(10) 0.0032(9) 0.0016(10)
C32 0.0174(12) 0.0547(19) 0.0403(15) -0.0015(13) -0.0011(11) -0.0028(12)
C33 0.0203(13) 0.061(2) 0.0507(17) -0.0034(15) 0.0079(12) -0.0054(13)
C34 0.0274(14) 0.0503(18) 0.0382(15) -0.0042(13) 0.0154(11) -0.0043(13)
C35 0.0245(13) 0.0407(16) 0.0315(13) -0.0071(11) 0.0053(10) -0.0036(12)
C36 0.0172(11) 0.0220(12) 0.0302(12) -0.0054(10) 0.0045(9) -0.0004(9)
C37 0.0185(11) 0.0182(11) 0.0243(11) -0.0015(9) 0.0031(9) 0.0003(9)
C38 0.0192(11) 0.0211(12) 0.0251(11) -0.0016(9) 0.0033(9) -0.0010(9)
C39A 0.0197(11) 0.0277(13) 0.0238(11) -0.0005(10) 0.0033(9) -0.0008(10)
C40A 0.074(2) 0.0261(15) 0.0324(14) -0.0026(11) 0.0133(14) -0.0065(15)
C41A 0.0799(18) 0.0469(14) 0.0517(13) -0.0006(10) 0.0150(12) 0.0016(12)
S3A 0.0549(6) 0.0401(5) 0.0265(4) -0.0062(3) 0.0046(3) 0.0047(4)
C43A 0.0434(16) 0.0266(14) 0.0296(13) -0.0030(11) 0.0034(11) 0.0031(12)
C39B 0.0197(11) 0.0277(13) 0.0238(11) -0.0005(10) 0.0033(9) -0.0008(10)
C40B 0.074(2) 0.0261(15) 0.0324(14) -0.0026(11) 0.0133(14) -0.0065(15)
S3B 0.0799(18) 0.0469(14) 0.0517(13) -0.0006(10) 0.0150(12) 0.0016(12)
C42B 0.0549(6) 0.0401(5) 0.0265(4) -0.0062(3) 0.0046(3) 0.0047(4)
C43B 0.0434(16) 0.0266(14) 0.0296(13) -0.0030(11) 0.0034(11) 0.0031(12)
P11 0.0136(3) 0.0281(3) 0.0266(3) -0.0028(3) -0.0007(2) 0.0020(2)
S11 0.0160(3) 0.0334(4) 0.0462(4) -0.0058(3) -0.0019(3) 0.0065(3)
C51 0.0231(12) 0.0296(13) 0.0206(11) 0.0024(9) -0.0006(9) -0.0033(10)
C52 0.0251(13) 0.0358(15) 0.0309(13) 0.0010(11) 0.0013(10) -0.0041(11)
C53 0.0360(15) 0.0435(17) 0.0316(13) 0.0040(12) 0.0012(11) -0.0178(13)
C54 0.060(2) 0.0305(15) 0.0266(13) -0.0019(11) 0.0008(12) -0.0126(14)
C55 0.0488(18) 0.0343(16) 0.0350(14) -0.0056(12) -0.0049(12) 0.0080(14)
C56 0.0308(14) 0.0335(15) 0.0329(13) -0.0052(11) -0.0046(11) 0.0027(12)
C61 0.0177(11) 0.0236(12) 0.0271(11) -0.0058(10) -0.0026(9) 0.0022(9)
C62 0.0189(12) 0.0318(14) 0.0354(13) -0.0015(11) -0.0050(10) 0.0010(10)
C63 0.0269(13) 0.0339(15) 0.0364(14) 0.0008(11) -0.0122(11) -0.0007(11)
C64 0.0329(14) 0.0374(15) 0.0252(12) -0.0008(11) -0.0055(10) -0.0018(12)
C65 0.0218(12) 0.0358(15) 0.0294(12) -0.0041(11) -0.0013(10) -0.0006(11)
C66 0.0187(11) 0.0233(12) 0.0252(11) -0.0062(9) -0.0016(9) 0.0028(9)
C67 0.0182(11) 0.0219(12) 0.0235(11) -0.0053(9) -0.0007(9) 0.0034(9)
C68 0.0180(11) 0.0273(13) 0.0233(11) -0.0050(9) 0.0004(9) 0.0025(10)
C69A 0.0186(11) 0.0349(14) 0.0245(11) -0.0052(10) 0.0005(9) -0.0016(10)
C70A 0.0311(14) 0.0354(16) 0.0430(15) 0.0002(12) 0.0038(12) 0.0009(12)
C71A 0.0511(10) 0.0620(12) 0.0455(9) -0.0022(8) 0.0074(7) 0.0074(8)
S12A 0.0439(6) 0.0485(7) 0.0487(6) 0.0064(5) 0.0200(5) 0.0032(5)
C73A 0.0332(15) 0.0466(18) 0.0374(14) -0.0027(13) 0.0127(12) 0.0053(13)
C69B 0.0186(11) 0.0349(14) 0.0245(11) -0.0052(10) 0.0005(9) -0.0016(10)
C70B 0.0311(14) 0.0354(16) 0.0430(15) 0.0002(12) 0.0038(12) 0.0009(12)
S12B 0.0511(10) 0.0620(12) 0.0455(9) -0.0022(8) 0.0074(7) 0.0074(8)
C72B 0.0439(6) 0.0485(7) 0.0487(6) 0.0064(5) 0.0200(5) 0.0032(5)
C73B 0.0332(15) 0.0466(18) 0.0374(14) -0.0027(13) 0.0127(12) 0.0053(13)
C81 0.0163(11) 0.0261(13) 0.0290(12) -0.0077(10) -0.0009(9) 0.0015(10)
C82 0.0162(12) 0.0481(17) 0.0365(14) -0.0025(12) -0.0019(10) 0.0031(11)
C83 0.0170(12) 0.0527(18) 0.0400(15) 0.0003(13) 0.0056(10) -0.0015(12)
C84 0.0238(13) 0.0403(16) 0.0362(14) 0.0021(12) 0.0060(10) -0.0002(12)
C85 0.0194(12) 0.0320(14) 0.0323(13) 0.0018(11) -0.0006(10) 0.0027(10)
C86 0.0149(11) 0.0217(12) 0.0296(12) -0.0057(9) 0.0009(9) 0.0013(9)
C87 0.0166(11) 0.0194(12) 0.0263(11) -0.0042(9) 0.0010(9) 0.0023(9)
C88 0.0164(11) 0.0250(12) 0.0273(11) -0.0014(10) 0.0025(9) 0.0010(10)
C89A 0.0146(11) 0.0310(14) 0.0275(12) 0.0033(10) -0.0026(9) -0.0012(10)
C90A 0.0273(13) 0.0288(14) 0.0470(15) 0.0034(12) -0.0072(12) -0.0024(11)
C91A 0.0460(10) 0.0556(11) 0.0486(9) 0.0048(8) -0.0009(7) -0.0077(8)
S13A 0.0522(7) 0.0501(7) 0.0310(5) 0.0045(4) 0.0016(4) 0.0111(5)
C93A 0.0379(15) 0.0449(17) 0.0269(13) -0.0014(12) -0.0011(11) 0.0118(13)
C89B 0.0146(11) 0.0310(14) 0.0275(12) 0.0033(10) -0.0026(9) -0.0012(10)
C90B 0.0273(13) 0.0288(14) 0.0470(15) 0.0034(12) -0.0072(12) -0.0024(11)
S13B 0.0460(10) 0.0556(11) 0.0486(9) 0.0048(8) -0.0009(7) -0.0077(8)
C92B 0.0522(7) 0.0501(7) 0.0310(5) 0.0045(4) 0.0016(4) 0.0111(5)
C93B 0.0379(15) 0.0449(17) 0.0269(13) -0.0014(12) -0.0011(11) 0.0118(13)

loop_
_atom_type_symbol
_atom_type_description
_atom_type_scat_dispersion_real
_atom_type_scat_dispersion_imag
_atom_type_scat_source
C C 0.0033 0.0016 'International Tables Vol C Tables 4.2.6.8 and 6.1.1.4'
H H 0.0000 0.0000 'International Tables Vol C Tables 4.2.6.8 and 6.1.1.4'
P P 0.1023 0.0942 'International Tables Vol C Tables 4.2.6.8 and 6.1.1.4'
S S 0.1246 0.1234 'International Tables Vol C Tables 4.2.6.8 and 6.1.1.4'

loop_
_geom_angle_atom_site_label_1
_geom_angle_atom_site_label_2
_geom_angle_atom_site_label_3
_geom_angle
C18 P1 C38 93.31(10)
C18 P1 C1 106.38(11)
C38 P1 C1 107.39(11)
C18 P1 S1 117.93(8)
C38 P1 S1 115.34(8)
C1 P1 S1 114.19(8)
C6 C1 C2 119.9(2)
C6 C1 P1 119.93(19)
C2 C1 P1 120.17(17)
C3 C2 C1 119.9(2)
C3 C2 H2 120.1
C1 C2 H2 120.1
C2 C3 C4 120.2(2)
C2 C3 H3 119.9
C4 C3 H3 119.9
C5 C4 C3 120.1(2)
C5 C4 H4 119.9
C3 C4 H4 119.9
C4 C5 C6 120.0(2)
C4 C5 H5 120.0
C6 C5 H5 120.0
C1 C6 C5 119.8(2)
C1 C6 H6 120.1
C5 C6 H6 120.1
C12 C11 C16 118.4(2)
C12 C11 C31 121.2(2)
C16 C11 C31 120.4(2)
C13 C12 C11 121.4(2)
C13 C12 H12 119.3
C11 C12 H12 119.3
C14 C13 C12 120.4(2)
C14 C13 H13 119.8
C12 C13 H13 119.8
C13 C14 C15 119.4(2)
C13 C14 H14 120.3
C15 C14 H14 120.3
C14 C15 C16 121.5(2)
C14 C15 H15 119.2
C16 C15 H15 119.2
C15 C16 C11 118.9(2)
C15 C16 C17 121.6(2)
C11 C16 C17 119.5(2)
C18 C17 C16 126.5(2)
C18 C17 C37 114.1(2)
C16 C17 C37 119.34(19)
C17 C18 C19B 129.8(2)
C17 C18 C19A 129.8(2)
C17 C18 P1 109.31(17)
C19B C18 P1 120.84(16)
C19A C18 P1 120.84(16)
C23A C19A C20A 111.6(2)
C23A C19A C18 125.1(2)
C20A C19A C18 123.3(2)
C19A C20A C21A 111.5(2)
C19A C20A H20A 124.3
C21A C20A H20A 124.3
C20A C21A S2A 110.36(18)
C20A C21A H21A 124.8
S2A C21A H21A 124.8
C21A S2A C23A 95.49(14)
C19A C23A S2A 111.0(2)
C19A C23A H23A 124.5
S2A C23A H23A 124.5
C23B C19B C20B 111.6(2)
C23B C19B C18 125.1(2)
C20B C19B C18 123.3(2)
C19B C20B S2B 111.5(2)
C19B C20B H20B 124.3
S2B C20B H20B 124.3
C20B S2B C22B 110.36(18)
S2B C22B C23B 95.49(14)
S2B C22B H22B 132.3
C23B C22B H22B 132.3
C19B C23B C22B 111.0(2)
C19B C23B H23B 124.5
C22B C23B H23B 124.5
C32 C31 C36 118.4(2)
C32 C31 C11 120.4(2)
C36 C31 C11 121.1(2)
C33 C32 C31 121.9(3)
C33 C32 H32 119.1
C31 C32 H32 119.1
C32 C33 C34 119.9(3)
C32 C33 H33 120.0
C34 C33 H33 120.0
C33 C34 C35 119.7(2)
C33 C34 H34 120.2
C35 C34 H34 120.2
C34 C35 C36 121.1(2)
C34 C35 H35 119.4
C36 C35 H35 119.4
C35 C36 C31 118.9(2)
C35 C36 C37 121.4(2)
C31 C36 C37 119.5(2)
C38 C37 C36 127.4(2)
C38 C37 C17 114.2(2)
C36 C37 C17 118.16(19)
C37 C38 C39B 133.9(2)
C37 C38 C39A 133.9(2)
C37 C38 P1 108.77(16)
C39B C38 P1 117.04(17)
C39A C38 P1 117.04(17)
C43A C39A C40A 110.8(2)
C43A C39A C38 125.0(2)
C40A C39A C38 123.9(2)
C39A C40A C41A 114.2(2)
C39A C40A H40A 122.9
C41A C40A H40A 122.9
C40A C41A S3A 107.05(19)
C40A C41A H41A 126.5
S3A C41A H41A 126.5
C41A S3A C43A 94.77(13)
C39A C43A S3A 113.2(2)
C39A C43A H43A 123.4
S3A C43A H43A 123.4
C43B C39B C40B 110.8(2)
C43B C39B C38 125.0(2)
C40B C39B C38 123.9(2)
C39B C40B S3B 114.2(2)
C39B C40B H40B 122.9
S3B C40B H40B 122.9
C40B S3B C42B 107.05(19)
S3B C42B C43B 94.77(13)
S3B C42B H42B 132.6
C43B C42B H42B 132.6
C39B C43B C42B 113.2(2)
C39B C43B H43B 123.4
C42B C43B H43B 123.4
C88 P11 C68 93.44(11)
C88 P11 C51 106.82(11)
C68 P11 C51 104.64(11)
C88 P11 S11 116.17(9)
C68 P11 S11 118.64(8)
C51 P11 S11 114.56(8)
C56 C51 C52 119.7(2)
C56 C51 P11 119.51(19)
C52 C51 P11 120.8(2)
C53 C52 C51 119.8(3)
C53 C52 H52 120.1
C51 C52 H52 120.1
C54 C53 C52 120.3(3)
C54 C53 H53 119.9
C52 C53 H53 119.9
C53 C54 C55 120.1(3)
C53 C54 H54 119.9
C55 C54 H54 119.9
C56 C55 C54 120.0(3)
C56 C55 H55 120.0
C54 C55 H55 120.0
C55 C56 C51 120.1(3)
C55 C56 H56 119.9
C51 C56 H56 119.9
C62 C61 C66 118.2(2)
C62 C61 C81 120.7(2)
C66 C61 C81 121.0(2)
C63 C62 C61 121.7(2)
C63 C62 H62 119.2
C61 C62 H62 119.2
C62 C63 C64 120.0(2)
C62 C63 H63 120.0
C64 C63 H63 120.0
C65 C64 C63 119.5(2)
C65 C64 H64 120.2
C63 C64 H64 120.2
C64 C65 C66 121.6(2)
C64 C65 H65 119.2
C66 C65 H65 119.2
C65 C66 C61 118.8(2)
C65 C66 C67 121.7(2)
C61 C66 C67 119.5(2)
C68 C67 C66 127.1(2)
C68 C67 C87 114.0(2)
C66 C67 C87 118.9(2)
C67 C68 C69B 133.4(2)
C67 C68 P11 108.96(17)
C69B C68 P11 117.09(17)
C73A C69A C70A 111.4(2)
C69A C70A C71A 115.6(2)
C69A C70A H70A 122.2
C71A C70A H70A 122.2
C70A C71A S12A 100.68(15)
C70A C71A H71A 129.7
S12A C71A H71A 129.7
C73A S12A C71A 98.46(13)
C69A C73A S12A 113.8(2)
C69A C73A H73A 123.1
S12A C73A H73A 123.1
C73B C69B C70B 111.4(2)
C73B C69B C68 123.7(2)
C70B C69B C68 124.5(2)
C69B C70B S12B 115.6(2)
C69B C70B H70B 122.2
S12B C70B H70B 122.2
C70B S12B C72B 100.68(15)
C73B C72B S12B 98.46(13)
C73B C72B H72B 130.8
S12B C72B H72B 130.8
C69B C73B C72B 113.8(2)
C69B C73B H73B 123.1
C72B C73B H73B 123.1
C82 C81 C86 117.8(2)
C82 C81 C61 121.2(2)
C86 C81 C61 120.9(2)
C83 C82 C81 122.0(2)
C83 C82 H82 119.0
C81 C82 H82 119.0
C82 C83 C84 119.9(2)
C82 C83 H83 120.1
C84 C83 H83 120.1
C85 C84 C83 119.9(3)
C85 C84 H84 120.1
C83 C84 H84 120.1
C84 C85 C86 121.2(2)
C84 C85 H85 119.4
C86 C85 H85 119.4
C85 C86 C81 119.0(2)
C85 C86 C87 121.6(2)
C81 C86 C87 119.4(2)
C88 C87 C86 126.1(2)
C88 C87 C67 114.6(2)
C86 C87 C67 119.19(19)
C87 C88 C89B 131.4(2)
C87 C88 C89A 131.4(2)
C87 C88 P11 108.91(17)
C89B C88 P11 119.58(16)
C93A C89A C90A 111.4(2)
C93A C89A C88 123.0(2)
C90A C89A C88 125.6(2)
C89A C90A C91A 115.6(2)
C89A C90A H90A 122.2
C91A C90A H90A 122.2
C90A C91A S13A 102.40(15)
C90A C91A H91A 128.8
S13A C91A H91A 128.8
C93A S13A C91A 95.59(12)
C89A C93A S13A 115.0(2)
C89A C93A H93A 122.5
S13A C93A H93A 122.5
C93B C89B C90B 111.4(2)
C93B C89B C88 123.0(2)
C90B C89B C88 125.6(2)
C89B C90B S13B 115.6(2)
C89B C90B H90B 122.2
S13B C90B H90B 122.2
C90B S13B C92B 102.40(15)
C93B C92B S13B 95.59(12)
C93B C92B H92B 132.2
S13B C92B H92B 132.2
C89B C93B C92B 115.0(2)
C89B C93B H93B 122.5
C92B C93B H93B 122.5

loop_
_geom_bond_atom_site_label_1
_geom_bond_atom_site_label_2
_geom_bond_distance
P1 C18 1.796(2)
P1 C38 1.809(2)
P1 C1 1.814(2)
P1 S1 1.9473(9)
C1 C6 1.386(3)
C1 C2 1.393(3)
C2 C3 1.380(4)
C2 H2 0.9500
C3 C4 1.388(4)
C3 H3 0.9500
C4 C5 1.377(4)
C4 H4 0.9500
C5 C6 1.394(4)
C5 H5 0.9500
C6 H6 0.9500
C11 C12 1.403(3)
C11 C16 1.408(3)
C11 C31 1.485(3)
C12 C13 1.379(4)
C12 H12 0.9500
C13 C14 1.377(4)
C13 H13 0.9500
C14 C15 1.379(3)
C14 H14 0.9500
C15 C16 1.404(3)
C15 H15 0.9500
C16 C17 1.470(3)
C17 C18 1.361(3)
C17 C37 1.503(3)
C18 C19B 1.479(3)
C18 C19A 1.479(3)
C19A C23A 1.365(4)
C19A C20A 1.419(4)
C20A C21A 1.472(4)
C20A H20A 0.9500
C21A S2A 1.601(3)
C21A H21A 0.9500
S2A C23A 1.725(3)
C23A H23A 0.9500
C19B C23B 1.365(4)
C19B C20B 1.419(4)
C20B S2B 1.472(4)
C20B H20B 0.9500
S2B C22B 1.601(3)
C22B C23B 1.725(3)
C22B H22B 0.9500
C23B H23B 0.9500
C31 C32 1.402(3)
C31 C36 1.412(3)
C32 C33 1.376(4)
C32 H32 0.9500
C33 C34 1.384(4)
C33 H33 0.9500
C34 C35 1.391(4)
C34 H34 0.9500
C35 C36 1.405(3)
C35 H35 0.9500
C36 C37 1.476(3)
C37 C38 1.364(3)
C38 C39B 1.473(3)
C38 C39A 1.473(3)
C39A C43A 1.366(3)
C39A C40A 1.407(4)
C40A C41A 1.468(4)
C40A H40A 0.9500
C41A S3A 1.693(3)
C41A H41A 0.9500
S3A C43A 1.696(3)
C43A H43A 0.9500
C39B C43B 1.366(3)
C39B C40B 1.407(4)
C40B S3B 1.468(4)
C40B H40B 0.9500
S3B C42B 1.693(3)
C42B C43B 1.696(3)
C42B H42B 0.9500
C43B H43B 0.9500
P11 C88 1.798(2)
P11 C68 1.805(2)
P11 C51 1.809(3)
P11 S11 1.9492(9)
C51 C56 1.392(4)
C51 C52 1.392(3)
C52 C53 1.390(4)
C52 H52 0.9500
C53 C54 1.376(4)
C53 H53 0.9500
C54 C55 1.391(4)
C54 H54 0.9500
C55 C56 1.383(4)
C55 H55 0.9500
C56 H56 0.9500
C61 C62 1.405(3)
C61 C66 1.414(3)
C61 C81 1.479(3)
C62 C63 1.379(4)
C62 H62 0.9500
C63 C64 1.384(4)
C63 H63 0.9500
C64 C65 1.382(3)
C64 H64 0.9500
C65 C66 1.401(3)
C65 H65 0.9500
C66 C67 1.474(3)
C67 C68 1.362(3)
C67 C87 1.504(3)
C68 C69B 1.474(3)
C69A C73A 1.393(3)
C69A C70A 1.400(4)
C70A C71A 1.566(3)
C70A H70A 0.9500
C71A S12A 1.772(2)
C71A H71A 0.9500
S12A C73A 1.641(3)
C73A H73A 0.9500
C69B C73B 1.393(3)
C69B C70B 1.400(4)
C70B S12B 1.566(3)
C70B H70B 0.9500
S12B C72B 1.772(2)
C72B C73B 1.641(3)
C72B H72B 0.9500
C73B H73B 0.9500
C81 C82 1.404(3)
C81 C86 1.412(3)
C82 C83 1.375(4)
C82 H82 0.9500
C83 C84 1.379(4)
C83 H83 0.9500
C84 C85 1.378(3)
C84 H84 0.9500
C85 C86 1.405(3)
C85 H85 0.9500
C86 C87 1.472(3)
C87 C88 1.358(3)
C88 C89B 1.481(3)
C88 C89A 1.481(3)
C89A C93A 1.377(4)
C89A C90A 1.399(4)
C90A C91A 1.535(3)
C90A H90A 0.9500
C91A S13A 1.795(2)
C91A H91A 0.9500
S13A C93A 1.666(3)
C93A H93A 0.9500
C89B C93B 1.377(4)
C89B C90B 1.399(4)
C90B S13B 1.535(3)
C90B H90B 0.9500
S13B C92B 1.795(2)
C92B C93B 1.666(3)
C92B H92B 0.9500
C93B H93B 0.9500

loop_
_geom_torsion_atom_site_label_1
_geom_torsion_atom_site_label_2
_geom_torsion_atom_site_label_3
_geom_torsion_atom_site_label_4
_geom_torsion
C18 P1 C1 C6 -136.89(19)
C38 P1 C1 C6 124.19(19)
S1 P1 C1 C6 -5.0(2)
C18 P1 C1 C2 44.6(2)
C38 P1 C1 C2 -54.3(2)
S1 P1 C1 C2 176.47(17)
C6 C1 C2 C3 -0.4(4)
P1 C1 C2 C3 178.1(2)
C1 C2 C3 C4 -0.2(4)
C2 C3 C4 C5 0.5(4)
C3 C4 C5 C6 -0.1(4)
C2 C1 C6 C5 0.8(4)
P1 C1 C6 C5 -177.72(18)
C4 C5 C6 C1 -0.6(4)
C16 C11 C12 C13 -1.0(4)
C31 C11 C12 C13 176.4(2)
C11 C12 C13 C14 -0.5(4)
C12 C13 C14 C15 0.6(4)
C13 C14 C15 C16 0.8(4)
C14 C15 C16 C11 -2.3(4)
C14 C15 C16 C17 -178.6(2)
C12 C11 C16 C15 2.3(4)
C31 C11 C16 C15 -175.0(2)
C12 C11 C16 C17 178.7(2)
C31 C11 C16 C17 1.3(3)
C15 C16 C17 C18 -13.9(4)
C11 C16 C17 C18 169.8(2)
C15 C16 C17 C37 163.6(2)
C11 C16 C17 C37 -12.7(3)
C16 C17 C18 C19B -9.6(4)
C37 C17 C18 C19B 172.8(2)
C16 C17 C18 C19A -9.6(4)
C37 C17 C18 C19A 172.8(2)
C16 C17 C18 P1 172.4(2)
C37 C17 C18 P1 -5.2(3)
C38 P1 C18 C17 2.41(19)
C1 P1 C18 C17 -106.79(18)
S1 P1 C18 C17 123.47(16)
C38 P1 C18 C19B -175.8(2)
C1 P1 C18 C19B 75.0(2)
S1 P1 C18 C19B -54.7(2)
C38 P1 C18 C19A -175.8(2)
C1 P1 C18 C19A 75.0(2)
S1 P1 C18 C19A -54.7(2)
C17 C18 C19A C23A 117.2(3)
P1 C18 C19A C23A -65.0(3)
C17 C18 C19A C20A -63.0(4)
P1 C18 C19A C20A 114.8(2)
C23A C19A C20A C21A -0.4(3)
C18 C19A C20A C21A 179.8(2)
C19A C20A C21A S2A -0.5(3)
C20A C21A S2A C23A 0.9(2)
C20A C19A C23A S2A 1.1(3)
C18 C19A C23A S2A -179.13(19)
C21A S2A C23A C19A -1.2(2)
C17 C18 C19B C23B 117.2(3)
P1 C18 C19B C23B -65.0(3)
C17 C18 C19B C20B -63.0(4)
P1 C18 C19B C20B 114.8(2)
C23B C19B C20B S2B -0.4(3)
C18 C19B C20B S2B 179.8(2)
C19B C20B S2B C22B -0.5(3)
C20B S2B C22B C23B 0.9(2)
C20B C19B C23B C22B 1.1(3)
C18 C19B C23B C22B -179.13(19)
S2B C22B C23B C19B -1.2(2)
C12 C11 C31 C32 11.1(4)
C16 C11 C31 C32 -171.6(2)
C12 C11 C31 C36 -167.7(2)
C16 C11 C31 C36 9.6(4)
C36 C31 C32 C33 2.3(4)
C11 C31 C32 C33 -176.6(3)
C31 C32 C33 C34 0.0(5)
C32 C33 C34 C35 -1.7(5)
C33 C34 C35 C36 1.0(4)
C34 C35 C36 C31 1.3(4)
C34 C35 C36 C37 -174.2(2)
C32 C31 C36 C35 -2.9(4)
C11 C31 C36 C35 175.9(2)
C32 C31 C36 C37 172.7(2)
C11 C31 C36 C37 -8.5(3)
C35 C36 C37 C38 -2.0(4)
C31 C36 C37 C38 -177.5(2)
C35 C36 C37 C17 172.5(2)
C31 C36 C37 C17 -3.0(3)
C18 C17 C37 C38 6.6(3)
C16 C17 C37 C38 -171.2(2)
C18 C17 C37 C36 -168.6(2)
C16 C17 C37 C36 13.5(3)
C36 C37 C38 C39B -3.5(4)
C17 C37 C38 C39B -178.2(2)
C36 C37 C38 C39A -3.5(4)
C17 C37 C38 C39A -178.2(2)
C36 C37 C38 P1 170.4(2)
C17 C37 C38 P1 -4.3(3)
C18 P1 C38 C37 1.23(19)
C1 P1 C38 C37 109.54(18)
S1 P1 C38 C37 -121.90(16)
C18 P1 C38 C39B 176.28(19)
C1 P1 C38 C39B -75.4(2)
S1 P1 C38 C39B 53.2(2)
C18 P1 C38 C39A 176.28(19)
C1 P1 C38 C39A -75.4(2)
S1 P1 C38 C39A 53.2(2)
C37 C38 C39A C43A -101.4(4)
P1 C38 C39A C43A 85.1(3)
C37 C38 C39A C40A 85.7(4)
P1 C38 C39A C40A -87.7(3)
C43A C39A C40A C41A -0.7(4)
C38 C39A C40A C41A 173.0(2)
C39A C40A C41A S3A 1.3(3)
C40A C41A S3A C43A -1.3(2)
C40A C39A C43A S3A -0.3(3)
C38 C39A C43A S3A -173.97(19)
C41A S3A C43A C39A 1.0(2)
C37 C38 C39B C43B -101.4(4)
P1 C38 C39B C43B 85.1(3)
C37 C38 C39B C40B 85.7(4)
P1 C38 C39B C40B -87.7(3)
C43B C39B C40B S3B -0.7(4)
C38 C39B C40B S3B 173.0(2)
C39B C40B S3B C42B 1.3(3)
C40B S3B C42B C43B -1.3(2)
C40B C39B C43B C42B -0.3(3)
C38 C39B C43B C42B -173.97(19)
S3B C42B C43B C39B 1.0(2)
C88 P11 C51 C56 45.7(2)
C68 P11 C51 C56 -52.5(2)
S11 P11 C51 C56 175.87(17)
C88 P11 C51 C52 -135.0(2)
C68 P11 C51 C52 126.7(2)
S11 P11 C51 C52 -4.9(2)
C56 C51 C52 C53 -0.1(4)
P11 C51 C52 C53 -179.28(19)
C51 C52 C53 C54 0.5(4)
C52 C53 C54 C55 -0.7(4)
C53 C54 C55 C56 0.6(4)
C54 C55 C56 C51 -0.2(4)
C52 C51 C56 C55 -0.1(4)
P11 C51 C56 C55 179.1(2)
C66 C61 C62 C63 -2.1(4)
C81 C61 C62 C63 174.5(2)
C61 C62 C63 C64 -1.3(4)
C62 C63 C64 C65 2.1(4)
C63 C64 C65 C66 0.7(4)
C64 C65 C66 C61 -4.1(4)
C64 C65 C66 C67 176.5(2)
C62 C61 C66 C65 4.7(3)
C81 C61 C66 C65 -171.9(2)
C62 C61 C66 C67 -175.8(2)
C81 C61 C66 C67 7.6(3)
C65 C66 C67 C68 -9.2(4)
C61 C66 C67 C68 171.4(2)
C65 C66 C67 C87 173.2(2)
C61 C66 C67 C87 -6.2(3)
C66 C67 C68 C69B -6.9(4)
C87 C67 C68 C69B 170.8(2)
C66 C67 C68 P11 -177.92(19)
C87 C67 C68 P11 -0.3(3)
C88 P11 C68 C67 1.87(19)
C51 P11 C68 C67 110.25(18)
S11 P11 C68 C67 -120.55(16)
C88 P11 C68 C69B -170.85(19)
C51 P11 C68 C69B -62.5(2)
S11 P11 C68 C69B 66.7(2)
C73A C69A C70A C71A 1.2(3)
C69A C70A C71A S12A -3.2(2)
C70A C71A S12A C73A 3.50(18)
C70A C69A C73A S12A 1.7(3)
C71A S12A C73A C69A -3.3(2)
C67 C68 C69B C73B 126.3(3)
P11 C68 C69B C73B -63.2(3)
C67 C68 C69B C70B -62.0(4)
P11 C68 C69B C70B 108.5(3)
C73B C69B C70B S12B 1.2(3)
C68 C69B C70B S12B -171.4(2)
C69B C70B S12B C72B -3.2(2)
C70B S12B C72B C73B 3.50(18)
C70B C69B C73B C72B 1.7(3)
C68 C69B C73B C72B 174.3(2)
S12B C72B C73B C69B -3.3(2)
C62 C61 C81 C82 0.0(4)
C66 C61 C81 C82 176.6(2)
C62 C61 C81 C86 -176.6(2)
C66 C61 C81 C86 -0.1(4)
C86 C81 C82 C83 0.8(4)
C61 C81 C82 C83 -175.9(3)
C81 C82 C83 C84 2.6(5)
C82 C83 C84 C85 -2.5(4)
C83 C84 C85 C86 -1.0(4)
C84 C85 C86 C81 4.4(4)
C84 C85 C86 C87 -174.4(2)
C82 C81 C86 C85 -4.2(4)
C61 C81 C86 C85 172.5(2)
C82 C81 C86 C87 174.6(2)
C61 C81 C86 C87 -8.7(3)
C85 C86 C87 C88 10.8(4)
C81 C86 C87 C88 -168.0(2)
C85 C86 C87 C67 -171.5(2)
C81 C86 C87 C67 9.7(3)
C68 C67 C87 C88 -2.2(3)
C66 C67 C87 C88 175.6(2)
C68 C67 C87 C86 179.7(2)
C66 C67 C87 C86 -2.4(3)
C86 C87 C88 C89B 5.9(4)
C67 C87 C88 C89B -172.0(2)
C86 C87 C88 C89A 5.9(4)
C86 C87 C88 P11 -178.64(19)
C67 C87 C88 P11 3.5(3)
C68 P11 C88 C87 -3.09(19)
C51 P11 C88 C87 -109.51(18)
S11 P11 C88 C87 121.27(16)
C68 P11 C88 C89B 173.0(2)
C51 P11 C88 C89B 66.6(2)
S11 P11 C88 C89B -62.6(2)
C87 C88 C89A C93A 71.5(4)
C87 C88 C89A C90A -109.8(3)
C93A C89A C90A C91A -1.3(3)
C88 C89A C90A C91A 179.9(2)
C89A C90A C91A S13A 1.6(2)
C90A C91A S13A C93A -1.15(17)
C90A C89A C93A S13A 0.3(3)
C88 C89A C93A S13A 179.17(19)
C91A S13A C93A C89A 0.6(2)
C87 C88 C89B C93B 71.5(4)
P11 C88 C89B C93B -103.5(3)
C87 C88 C89B C90B -109.8(3)
P11 C88 C89B C90B 75.1(3)
C93B C89B C90B S13B -1.3(3)
C88 C89B C90B S13B 179.9(2)
C89B C90B S13B C92B 1.6(2)
C90B S13B C92B C93B -1.15(17)
C90B C89B C93B C92B 0.3(3)
C88 C89B C93B C92B 179.17(19)
S13B C92B C93B C89B 0.6(2)
